data_2204932
loop_
_publ_author_name
'Yathirajan, Hemmige S.'
'Nagaraj, Basavegowda'
'Nagaraja, Padmarajaiah'
'Bolte, Michael'

_publ_section_title
;
 Pioglitazone hydrochloride
;
_journal_issue 1
_journal_name_full 'Acta Crystallographica Section E'
_journal_page_first o154
_journal_page_last o155
_journal_paper_doi 10.1107/S1600536804033100
_journal_volume 61
_journal_year 2005
_chemical_formula_iupac 'C19 H21 N2 O3 S +, Cl -'
_chemical_formula_moiety 'C19 H21 N2 O3 S +, Cl -'
_chemical_formula_sum 'C19 H21 Cl N2 O3 S'
_chemical_formula_weight 392.89
_chemical_name_common 'Pioglitazone hydrochloride'
_chemical_name_systematic
;(+-)-5-({4-[2-(5-ethyl-2-pyridinio)ethoxy]phenyl}methyl)thiazolidine-2,4-dione
chloride
;
_space_group_IT_number 4
_symmetry_cell_setting monoclinic
_symmetry_space_group_name_Hall 'P 2yb'
_symmetry_space_group_name_H-M 'P 1 21 1'
_atom_sites_solution_hydrogens geom
_atom_sites_solution_primary direct
_atom_sites_solution_secondary difmap
_audit_creation_method SHELXL-97
_cell_angle_alpha 90.00
_cell_angle_beta 95.178(14)
_cell_angle_gamma 90.00
_cell_formula_units_Z 2
_cell_length_a 10.0696(17)
_cell_length_b 9.4318(16)
_cell_length_c 10.1752(19)
_cell_measurement_reflns_used 5341
_cell_measurement_temperature 173(2)
_cell_measurement_theta_max 25.5
_cell_measurement_theta_min 3.8
_cell_volume 962.4(3)
_computing_cell_refinement X-AREA
_computing_data_collection 'X-AREA (Stoe & Cie, 2001)'
_computing_data_reduction X-AREA
_computing_molecular_graphics 'XP in SHELXTL-Plus (Sheldrick, 1991)'
_computing_publication_material 'SHELXL97 and PLATON (Spek, 1990)'
_computing_structure_refinement 'SHELXL97 (Sheldrick, 1997)'
_computing_structure_solution 'SHELXS97 (Sheldrick, 1990)'
_diffrn_ambient_temperature 173(2)
_diffrn_measured_fraction_theta_full 0.975
_diffrn_measured_fraction_theta_max 0.960
_diffrn_measurement_device_type 'Stoe IPDS-II two-circle'
_diffrn_measurement_method \w
_diffrn_radiation_monochromator graphite
_diffrn_radiation_source 'fine-focus sealed tube'
_diffrn_radiation_type MoK\a
_diffrn_radiation_wavelength 0.71073
_diffrn_reflns_av_R_equivalents 0.0364
_diffrn_reflns_av_sigmaI/netI 0.0647
_diffrn_reflns_limit_h_max 12
_diffrn_reflns_limit_h_min -11
_diffrn_reflns_limit_k_max 11
_diffrn_reflns_limit_k_min -11
_diffrn_reflns_limit_l_max 12
_diffrn_reflns_limit_l_min -12
_diffrn_reflns_number 4956
_diffrn_reflns_theta_full 25.00
_diffrn_reflns_theta_max 25.65
_diffrn_reflns_theta_min 4.02
_diffrn_standards_decay_% 0
_diffrn_standards_interval_time 0
_diffrn_standards_number 0
_exptl_absorpt_coefficient_mu 0.328
_exptl_absorpt_correction_T_max 0.9648
_exptl_absorpt_correction_T_min 0.8718
_exptl_absorpt_correction_type multi-scan
_exptl_absorpt_process_details '(MULABS; Spek, 1990; Blessing, 1995)'
_exptl_crystal_colour colourless
_exptl_crystal_density_diffrn 1.356
_exptl_crystal_density_method 'not measured'
_exptl_crystal_description plate
_exptl_crystal_F_000 412
_exptl_crystal_size_max 0.43
_exptl_crystal_size_mid 0.28
_exptl_crystal_size_min 0.11
_refine_diff_density_max 0.173
_refine_diff_density_min -0.199
_refine_ls_abs_structure_details 'Flack (1983)'
_refine_ls_abs_structure_Flack -0.07(7)
_refine_ls_extinction_method none
_refine_ls_goodness_of_fit_ref 0.828
_refine_ls_hydrogen_treatment mixed
_refine_ls_matrix_type full
_refine_ls_number_parameters 262
_refine_ls_number_reflns 3274
_refine_ls_number_restraints 5
_refine_ls_restrained_S_all 0.830
_refine_ls_R_factor_all 0.0459
_refine_ls_R_factor_gt 0.0348
_refine_ls_shift/su_max 0.000
_refine_ls_shift/su_mean 0.000
_refine_ls_structure_factor_coef Fsqd
_refine_ls_weighting_details 'calc w = 1/[\s^2^(Fo^2^)+(0.0375P)^2^] where P = (Fo^2^+2Fc^2^)/3'
_refine_ls_weighting_scheme calc
_refine_ls_wR_factor_gt 0.0718
_refine_ls_wR_factor_ref 0.0740
_reflns_number_gt 2480
_reflns_number_total 3274
_reflns_threshold_expression I>2\s(I)
_cod_data_source_file nc6013.cif
_cod_data_source_block I
_cod_depositor_comments
;
The following automatic conversions were performed:
'_symmetry_cell_setting' value 'Monoclinic' changed to 'monoclinic'
according to '/home/saulius/struct/CIF-dictionaries/cif_core.dic'
dictionary named 'cif_core.dic' version 2.4.1 from 2010-06-29.

Automatic conversion script
Id: cif_fix_enum 1527 2010-12-29 10:47:43Z saulius 

The following automatic conversions were performed:

'_symmetry_cell_setting' value 'Monoclinic' changed to 'monoclinic'
according to /home/saulius/struct/CIF-dictionaries/cif_core.dic
dictionary named 'cif_core.dic' version 2.4.1 from 2010-06-29.

Automatic conversion script
Id: cif_fix_values 1715 2011-07-08 13:25:40Z adriana 
;
_cod_original_sg_symbol_H-M 'P 21'
_cod_database_code 2204932
_cod_database_fobs_code 2204932

loop_
_symmetry_equiv_pos_as_xyz
'x, y, z'
'-x, y+1/2, -z'

loop_
_atom_site_label
_atom_site_fract_x
_atom_site_fract_y
_atom_site_fract_z
_atom_site_U_iso_or_equiv
_atom_site_adp_type
_atom_site_calc_flag
_atom_site_refinement_flags
_atom_site_occupancy
_atom_site_disorder_assembly
_atom_site_disorder_group
_atom_site_type_symbol
Cl1 0.84700(8) 1.04424(7) 0.30091(7) 0.0413(2) Uani d . 1 . . Cl
O1 0.7412(2) 0.8025(2) 0.7798(2) 0.0442(6) Uani d . 1 . . O
C2 0.7244(3) 0.7220(3) 0.6599(3) 0.0393(8) Uani d . 1 . . C
H2A 0.6458 0.7559 0.6031 0.047 Uiso calc R 1 . . H
H2B 0.7123 0.6202 0.6791 0.047 Uiso calc R 1 . . H
C3 0.8506(3) 0.7450(3) 0.5930(3) 0.0387(7) Uani d . 1 . . C
H3A 0.8581 0.8466 0.5704 0.046 Uiso calc R 1 . . H
H3B 0.9285 0.7200 0.6551 0.046 Uiso calc R 1 . . H
C11 0.6450(4) 0.7889(3) 0.8672(3) 0.0408(8) Uani d . 1 A . C
C12 0.5246(4) 0.7200(3) 0.8399(3) 0.0459(8) Uani d . 1 . . C
H12 0.5034 0.6747 0.7572 0.055 Uiso calc R 1 . . H
C13 0.4353(4) 0.7186(4) 0.9363(4) 0.0579(11) Uani d . 1 A . C
H13 0.3520 0.6719 0.9184 0.069 Uiso calc R 1 . . H
C14 0.4644(5) 0.7840(4) 1.0588(4) 0.0601(12) Uani d D 1 . . C
C15 0.5853(5) 0.8491(4) 1.0827(4) 0.0568(11) Uani d . 1 A . C
H15 0.6080 0.8924 1.1660 0.068 Uiso calc R 1 . . H
C16 0.6745(4) 0.8530(3) 0.9888(3) 0.0476(9) Uani d . 1 . . C
H16 0.7575 0.9001 1.0072 0.057 Uiso calc R 1 A . H
C17 0.3732(7) 0.7983(6) 1.1705(6) 0.0372(16) Uani d PD 0.660(11) A 1 C
H17A 0.2843 0.8328 1.1349 0.045 Uiso calc PR 0.660(11) A 1 H
H17B 0.4113 0.8676 1.2366 0.045 Uiso calc PR 0.660(11) A 1 H
C17' 0.3414(11) 0.7263(18) 1.1331(10) 0.046(3) Uani d PD 0.340(11) A 2 C
H17C 0.2635 0.7902 1.1180 0.055 Uiso calc PR 0.340(11) A 2 H
H17D 0.3151 0.6300 1.1019 0.055 Uiso calc PR 0.340(11) A 2 H
C21 0.3599(5) 0.6538(6) 1.2352(5) 0.0328(14) Uani d PD 0.660(11) A 1 C
H21 0.3185 0.5843 1.1695 0.039 Uiso calc PR 0.660(11) A 1 H
C21' 0.3918(9) 0.7241(13) 1.2754(9) 0.036(3) Uani d PD 0.340(11) A 2 C
H21' 0.4243 0.8193 1.3073 0.043 Uiso calc PR 0.340(11) A 2 H
S22 0.51855(8) 0.58585(9) 1.31002(8) 0.0452(2) Uani d D 1 . . S
C23 0.4497(3) 0.5414(4) 1.4576(3) 0.0406(7) Uani d . 1 A . C
O23 0.5067(3) 0.4735(3) 1.5462(3) 0.0670(8) Uani d . 1 . . O
N24 0.3248(2) 0.5972(3) 1.4607(2) 0.0404(6) Uani d . 1 . . N
H24 0.274(4) 0.586(4) 1.531(3) 0.064(10) Uiso d . 1 . . H
C25 0.2730(4) 0.6694(4) 1.3520(3) 0.0505(9) Uani d D 1 A . C
O25 0.1645(3) 0.7265(3) 1.3422(3) 0.0633(7) Uani d . 1 . . O
C31 0.8535(3) 0.6576(3) 0.4696(3) 0.0354(7) Uani d . 1 . . C
N32 0.8643(3) 0.7268(3) 0.3565(3) 0.0376(7) Uani d . 1 . . N
H32 0.868(3) 0.808(3) 0.359(3) 0.026(9) Uiso d . 1 . . H
C33 0.8737(4) 0.6605(4) 0.2409(3) 0.0426(8) Uani d . 1 . . C
H33 0.8827 0.7153 0.1639 0.051 Uiso calc R 1 . . H
C34 0.8708(4) 0.5160(3) 0.2315(3) 0.0452(9) Uani d . 1 . . C
C35 0.8561(4) 0.4409(3) 0.3478(3) 0.0404(8) Uani d . 1 . . C
H35 0.8501 0.3404 0.3455 0.048 Uiso calc R 1 . . H
C36 0.8504(3) 0.5116(3) 0.4660(3) 0.0396(8) Uani d . 1 . . C
H36 0.8442 0.4595 0.5450 0.047 Uiso calc R 1 . . H
C37 0.8849(6) 0.4391(5) 0.1034(4) 0.0779(14) Uani d . 1 . . C
H37A 0.9448 0.3570 0.1227 0.093 Uiso calc R 1 . . H
H37B 0.7963 0.4009 0.0712 0.093 Uiso calc R 1 . . H
C38 0.9358(5) 0.5198(5) -0.0044(4) 0.0860(15) Uani d . 1 . . C
H38A 0.9418 0.4576 -0.0808 0.129 Uiso calc R 1 . . H
H38B 1.0245 0.5571 0.0245 0.129 Uiso calc R 1 . . H
H38C 0.8752 0.5987 -0.0289 0.129 Uiso calc R 1 . . H

loop_
_atom_site_aniso_label
_atom_site_aniso_U_11
_atom_site_aniso_U_22
_atom_site_aniso_U_33
_atom_site_aniso_U_12
_atom_site_aniso_U_13
_atom_site_aniso_U_23
Cl1 0.0490(5) 0.0321(3) 0.0437(4) -0.0015(4) 0.0096(4) -0.0041(3)
O1 0.0506(16) 0.0399(12) 0.0435(12) -0.0119(11) 0.0118(12) -0.0079(10)
C2 0.042(2) 0.0359(16) 0.0406(18) -0.0035(14) 0.0058(16) -0.0056(13)
C3 0.0360(19) 0.0384(16) 0.0419(18) -0.0028(15) 0.0038(16) -0.0051(14)
C11 0.048(2) 0.0312(16) 0.045(2) 0.0022(15) 0.0139(18) 0.0082(14)
C12 0.050(2) 0.0388(18) 0.049(2) -0.0009(16) 0.0089(18) 0.0063(15)
C13 0.038(2) 0.057(2) 0.079(3) 0.0084(18) 0.009(2) 0.032(2)
C14 0.059(3) 0.078(3) 0.044(2) 0.028(2) 0.012(2) 0.027(2)
C15 0.067(3) 0.065(2) 0.038(2) 0.025(2) 0.005(2) 0.0126(17)
C16 0.062(3) 0.0412(19) 0.0396(19) 0.0043(17) 0.0046(19) 0.0068(14)
C17 0.050(4) 0.031(3) 0.030(3) 0.003(3) -0.003(3) -0.007(2)
C17' 0.046(7) 0.062(9) 0.030(6) -0.008(6) 0.003(5) 0.005(6)
C21 0.033(3) 0.030(3) 0.034(3) 0.002(2) -0.003(2) -0.010(2)
C21' 0.037(6) 0.035(6) 0.036(6) 0.008(5) 0.000(5) -0.004(5)
S22 0.0356(5) 0.0528(5) 0.0473(4) 0.0098(4) 0.0048(4) 0.0098(4)
C23 0.0395(19) 0.0381(15) 0.0432(17) -0.0055(16) -0.0020(15) 0.0043(16)
O23 0.0604(19) 0.0765(19) 0.0624(17) 0.0123(15) -0.0036(16) 0.0318(15)
N24 0.0382(15) 0.0463(14) 0.0368(13) -0.0019(14) 0.0039(13) 0.0036(12)
C25 0.044(2) 0.065(2) 0.0438(19) 0.0090(18) 0.0102(18) 0.0136(17)
O25 0.0423(16) 0.0859(19) 0.0629(16) 0.0257(15) 0.0112(14) 0.0189(14)
C31 0.0257(18) 0.0387(17) 0.0419(17) 0.0023(13) 0.0028(15) 0.0024(14)
N32 0.0342(17) 0.0287(15) 0.0495(18) -0.0016(13) 0.0018(14) -0.0030(12)
C33 0.039(2) 0.047(2) 0.0412(19) -0.0038(15) 0.0003(18) 0.0013(15)
C34 0.044(2) 0.042(2) 0.049(2) -0.0029(15) 0.0017(18) -0.0098(15)
C35 0.036(2) 0.0332(17) 0.052(2) 0.0012(14) 0.0037(18) -0.0065(14)
C36 0.037(2) 0.0324(19) 0.049(2) 0.0009(13) 0.0040(16) 0.0027(13)
C37 0.117(4) 0.064(3) 0.054(2) -0.022(3) 0.013(3) -0.019(2)
C38 0.104(4) 0.088(3) 0.071(3) -0.005(3) 0.041(3) -0.018(2)

loop_
_atom_type_symbol
_atom_type_description
_atom_type_scat_dispersion_real
_atom_type_scat_dispersion_imag
_atom_type_scat_source
C C 0.0033 0.0016 'International Tables Vol C Tables 4.2.6.8 and 6.1.1.4'
H H 0.0000 0.0000 'International Tables Vol C Tables 4.2.6.8 and 6.1.1.4'
Cl Cl 0.1484 0.1585 'International Tables Vol C Tables 4.2.6.8 and 6.1.1.4'
N N 0.0061 0.0033 'International Tables Vol C Tables 4.2.6.8 and 6.1.1.4'
O O 0.0106 0.0060 'International Tables Vol C Tables 4.2.6.8 and 6.1.1.4'
S S 0.1246 0.1234 'International Tables Vol C Tables 4.2.6.8 and 6.1.1.4'

loop_
_geom_angle_atom_site_label_1
_geom_angle_atom_site_label_2
_geom_angle_atom_site_label_3
_geom_angle
_geom_angle_publ_flag
C11 O1 C2 117.6(2) ?
O1 C2 C3 105.5(3) ?
O1 C2 H2A 110.6 ?
C3 C2 H2A 110.6 ?
O1 C2 H2B 110.6 ?
C3 C2 H2B 110.6 ?
H2A C2 H2B 108.8 ?
C31 C3 C2 112.2(3) ?
C31 C3 H3A 109.2 ?
C2 C3 H3A 109.2 ?
C31 C3 H3B 109.2 ?
C2 C3 H3B 109.2 ?
H3A C3 H3B 107.9 ?
O1 C11 C12 124.7(3) ?
O1 C11 C16 115.4(3) ?
C12 C11 C16 119.9(3) ?
C11 C12 C13 118.3(3) ?
C11 C12 H12 120.8 ?
C13 C12 H12 120.8 ?
C12 C13 C14 121.9(4) ?
C12 C13 H13 119.1 ?
C14 C13 H13 119.1 ?
C15 C14 C13 118.0(4) ?
C15 C14 C17 114.4(4) ?
C13 C14 C17 127.5(5) ?
C15 C14 C17' 141.5(6) ?
C13 C14 C17' 99.3(6) ?
C14 C15 C16 121.2(4) ?
C14 C15 H15 119.4 ?
C16 C15 H15 119.4 ?
C15 C16 C11 120.7(4) ?
C15 C16 H16 119.7 ?
C11 C16 H16 119.7 ?
C14 C17 C21 108.9(4) ?
C14 C17 H17A 109.9 ?
C21 C17 H17A 109.9 ?
C14 C17 H17B 109.9 ?
C21 C17 H17B 109.9 ?
H17A C17 H17B 108.3 ?
C21' C17' C14 104.6(8) ?
C21' C17' H17C 110.8 ?
C14 C17' H17C 110.8 ?
C21' C17' H17D 110.8 ?
C14 C17' H17D 110.8 ?
H17C C17' H17D 108.9 ?
C25 C21 C17 109.0(4) ?
C25 C21 S22 104.3(3) y
C17 C21 S22 112.8(5) ?
C25 C21 H21 110.2 ?
C17 C21 H21 110.2 ?
S22 C21 H21 110.2 ?
C17' C21' C25 106.1(8) ?
C17' C21' S22 111.5(9) ?
C25 C21' S22 102.6(5) ?
C17' C21' H21' 112.0 ?
C25 C21' H21' 112.0 ?
S22 C21' H21' 112.0 ?
C23 S22 C21 92.44(18) y
C23 S22 C21' 90.7(3) ?
O23 C23 N24 124.3(3) ?
O23 C23 S22 124.5(3) ?
N24 C23 S22 111.2(2) y
C25 N24 C23 117.4(3) y
C25 N24 H24 119(2) ?
C23 N24 H24 123(2) ?
O25 C25 N24 124.4(3) ?
O25 C25 C21 123.1(3) ?
N24 C25 C21 112.0(3) y
O25 C25 C21' 122.2(4) ?
N24 C25 C21' 108.3(4) ?
N32 C31 C36 117.9(3) ?
N32 C31 C3 117.4(3) ?
C36 C31 C3 124.6(3) ?
C31 N32 C33 123.0(3) ?
C31 N32 H32 118(2) ?
C33 N32 H32 119(2) ?
N32 C33 C34 121.5(3) ?
N32 C33 H33 119.2 ?
C34 C33 H33 119.2 ?
C33 C34 C35 116.7(3) ?
C33 C34 C37 122.5(3) ?
C35 C34 C37 120.9(3) ?
C36 C35 C34 120.6(3) ?
C36 C35 H35 119.7 ?
C34 C35 H35 119.7 ?
C31 C36 C35 120.2(3) ?
C31 C36 H36 119.9 ?
C35 C36 H36 119.9 ?
C38 C37 C34 117.6(3) ?
C38 C37 H37A 107.9 ?
C34 C37 H37A 107.9 ?
C38 C37 H37B 107.9 ?
C34 C37 H37B 107.9 ?
H37A C37 H37B 107.2 ?
C37 C38 H38A 109.5 ?
C37 C38 H38B 109.5 ?
H38A C38 H38B 109.5 ?
C37 C38 H38C 109.5 ?
H38A C38 H38C 109.5 ?
H38B C38 H38C 109.5 ?

loop_
_geom_bond_atom_site_label_1
_geom_bond_atom_site_label_2
_geom_bond_distance
_geom_bond_publ_flag
O1 C11 1.379(4) ?
O1 C2 1.434(4) ?
C2 C3 1.510(4) ?
C2 H2A 0.9900 ?
C2 H2B 0.9900 ?
C3 C31 1.505(4) ?
C3 H3A 0.9900 ?
C3 H3B 0.9900 ?
C11 C12 1.381(5) ?
C11 C16 1.385(5) ?
C12 C13 1.390(5) ?
C12 H12 0.9500 ?
C13 C14 1.398(6) ?
C13 H13 0.9500 ?
C14 C15 1.366(6) ?
C14 C17 1.531(6) ?
C14 C17' 1.604(10) ?
C15 C16 1.370(5) ?
C15 H15 0.9500 ?
C16 H16 0.9500 ?
C17 C21 1.524(7) ?
C17 H17A 0.9900 ?
C17 H17B 0.9900 ?
C17' C21' 1.491(13) ?
C17' H17C 0.9900 ?
C17' H17D 0.9900 ?
C21 C25 1.546(5) y
C21 S22 1.823(5) y
C21 H21 1.0000 ?
C21' C25 1.573(9) ?
C21' S22 1.836(9) ?
C21' H21' 1.0000 ?
S22 C23 1.760(3) y
C23 O23 1.208(4) ?
C23 N24 1.366(4) y
N24 C25 1.362(4) y
N24 H24 0.93(4) ?
C25 O25 1.214(4) ?
C31 N32 1.336(4) ?
C31 C36 1.378(4) ?
N32 C33 1.343(4) ?
N32 H32 0.76(3) ?
C33 C34 1.366(4) ?
C33 H33 0.9500 ?
C34 C35 1.399(5) ?
C34 C37 1.509(5) ?
C35 C36 1.380(4) ?
C35 H35 0.9500 ?
C36 H36 0.9500 ?
C37 C38 1.465(6) ?
C37 H37A 0.9900 ?
C37 H37B 0.9900 ?
C38 H38A 0.9800 ?
C38 H38B 0.9800 ?
C38 H38C 0.9800 ?

loop_
_geom_hbond_atom_site_label_D
_geom_hbond_atom_site_label_H
_geom_hbond_atom_site_label_A
_geom_hbond_site_symmetry_A
_geom_hbond_distance_DH
_geom_hbond_distance_HA
_geom_hbond_distance_DA
_geom_hbond_angle_DHA
N32 H32 Cl1 . 0.76(3) 2.31(3) 3.049(3) 162(3)
N24 H24 Cl1 2_647 0.93(4) 2.22(4) 3.144(3) 176(3)

loop_
_geom_torsion_atom_site_label_1
_geom_torsion_atom_site_label_2
_geom_torsion_atom_site_label_3
_geom_torsion_atom_site_label_4
_geom_torsion
C11 O1 C2 C3 -173.7(3)
O1 C2 C3 C31 175.5(3)
C2 O1 C11 C12 -9.8(4)
C2 O1 C11 C16 171.5(3)
O1 C11 C12 C13 -177.9(3)
C16 C11 C12 C13 0.7(5)
C11 C12 C13 C14 -0.3(5)
C12 C13 C14 C15 -0.7(5)
C12 C13 C14 C17 176.2(4)
C12 C13 C14 C17' -170.9(6)
C13 C14 C15 C16 1.3(5)
C17 C14 C15 C16 -176.0(4)
C17' C14 C15 C16 165.7(10)
C14 C15 C16 C11 -1.0(5)
O1 C11 C16 C15 178.6(3)
C12 C11 C16 C15 -0.1(5)
C15 C14 C17 C21 -110.6(6)
C13 C14 C17 C21 72.4(7)
C17' C14 C17 C21 46.7(9)
C15 C14 C17' C21' -13.8(18)
C13 C14 C17' C21' 152.2(10)
C17 C14 C17' C21' -48.2(8)
C14 C17 C21 C25 177.5(4)
C14 C17 C21 S22 62.1(6)
C14 C17' C21' C25 179.4(7)
C14 C17' C21' S22 -69.5(13)
C25 C21 S22 C23 14.3(4)
C17 C21 S22 C23 132.4(4)
C25 C21 S22 C21' -72.4(7)
C17 C21 S22 C21' 45.8(7)
C17' C21' S22 C23 -139.0(9)
C25 C21' S22 C23 -25.7(6)
C17' C21' S22 C21 -44.9(8)
C25 C21' S22 C21 68.4(8)
C21 S22 C23 O23 171.0(4)
C21' S22 C23 O23 -162.9(5)
C21 S22 C23 N24 -10.8(3)
C21' S22 C23 N24 15.4(5)
O23 C23 N24 C25 -178.9(4)
S22 C23 N24 C25 2.8(4)
C23 N24 C25 O25 -178.6(4)
C23 N24 C25 C21 8.9(5)
C23 N24 C25 C21' -23.7(6)
C17 C21 C25 O25 51.2(7)
S22 C21 C25 O25 171.8(4)
C17 C21 C25 N24 -136.2(5)
S22 C21 C25 N24 -15.6(5)
C17 C21 C25 C21' -47.3(7)
S22 C21 C25 C21' 73.3(7)
C17' C21' C25 O25 -55.6(12)
S22 C21' C25 O25 -172.7(4)
C17' C21' C25 N24 148.9(9)
S22 C21' C25 N24 31.7(7)
C17' C21' C25 C21 46.3(10)
S22 C21' C25 C21 -70.9(7)
C2 C3 C31 N32 120.8(3)
C2 C3 C31 C36 -61.5(5)
C36 C31 N32 C33 -0.8(5)
C3 C31 N32 C33 177.0(3)
C31 N32 C33 C34 1.0(6)
N32 C33 C34 C35 0.6(6)
N32 C33 C34 C37 -178.3(4)
C33 C34 C35 C36 -2.4(6)
C37 C34 C35 C36 176.5(4)
N32 C31 C36 C35 -1.0(6)
C3 C31 C36 C35 -178.7(3)
C34 C35 C36 C31 2.7(6)
C33 C34 C37 C38 15.3(7)
C35 C34 C37 C38 -163.6(4)
